data_4316516
loop_
_publ_author_name
'Zhangjing Zhang'
'Shengchang Xiang'
'Yu-Sheng Chen'
'Shengqian Ma'
'Yongwoo Lee'
'Thomas Phely-Bobin'
'Banglin Chen'

_publ_section_title
;
 A Robust Highly Interpenetrated Metal-Organic Framework Constructed from
 Pentanuclear Clusters for Selective Sorption of Gas Molecules
;
_journal_name_full 'Inorganic Chemistry'
_journal_page_first 8444
_journal_page_last 8448
_journal_paper_doi 10.1021/ic1010083
_journal_volume 49
_journal_year 2010
_chemical_formula_moiety 'Zn5(C6N3H4)6 (C6H2O4S)2 (H2O)'
_chemical_formula_sum 'C48 H30 N18 O9 S2 Zn5'
_chemical_formula_weight 1393.87
_chemical_name_systematic
; 
 ? 
;
_space_group_IT_number 88
_symmetry_cell_setting tetragonal
_symmetry_space_group_name_Hall '-I 4ad'
_symmetry_space_group_name_H-M 'I 41/a :2'
_atom_sites_solution_hydrogens geom
_atom_sites_solution_primary direct
_atom_sites_solution_secondary difmap
_audit_creation_method SHELXL-97
_cell_angle_alpha 90.00
_cell_angle_beta 90.00
_cell_angle_gamma 90.00
_cell_formula_units_Z 16
_cell_length_a 28.462(3)
_cell_length_b 28.462(3)
_cell_length_c 36.084(8)
_cell_measurement_temperature 296(2)
_cell_volume 29231(8)
_computing_cell_refinement 'Bruker SMART'
_computing_data_collection 'Bruker SMART'
_computing_data_reduction 'Bruker SHELXTL'
_computing_molecular_graphics 'Bruker SHELXTL'
_computing_publication_material 'Bruker SHELXTL'
_computing_structure_refinement 'SHELXL-97 (Sheldrick, 1997)'
_computing_structure_solution 'SHELXS-97 (Sheldrick, 1990)'
_diffrn_ambient_temperature 296(2)
_diffrn_measured_fraction_theta_full 0.992
_diffrn_measured_fraction_theta_max 0.992
_diffrn_measurement_device_type 'CCD area detector'
_diffrn_measurement_method 'phi and omega scans'
_diffrn_radiation_monochromator graphite
_diffrn_radiation_source 'fine-focus sealed tube'
_diffrn_radiation_type synchrotron
_diffrn_radiation_wavelength 0.41328
_diffrn_reflns_av_R_equivalents 0.0988
_diffrn_reflns_av_sigmaI/netI 0.0815
_diffrn_reflns_limit_h_max 34
_diffrn_reflns_limit_h_min -34
_diffrn_reflns_limit_k_max 34
_diffrn_reflns_limit_k_min -30
_diffrn_reflns_limit_l_max 43
_diffrn_reflns_limit_l_min -39
_diffrn_reflns_number 243525
_diffrn_reflns_theta_full 14.41
_diffrn_reflns_theta_max 14.41
_diffrn_reflns_theta_min 1.54
_exptl_absorpt_coefficient_mu 0.911
_exptl_absorpt_correction_T_max 0.9910
_exptl_absorpt_correction_T_min 0.9820
_exptl_absorpt_correction_type multi-scan
_exptl_absorpt_process_details sadabs
_exptl_crystal_colour colorless
_exptl_crystal_density_diffrn 1.267
_exptl_crystal_density_method 'not measured'
_exptl_crystal_description octahedron
_exptl_crystal_F_000 11168
_exptl_crystal_size_max 0.02
_exptl_crystal_size_mid 0.01
_exptl_crystal_size_min 0.01
_platon_squeeze_details
;
;
_refine_diff_density_max 2.235
_refine_diff_density_min -1.381
_refine_diff_density_rms 0.154
_refine_ls_extinction_method none
_refine_ls_goodness_of_fit_ref 1.023
_refine_ls_hydrogen_treatment constr
_refine_ls_matrix_type full
_refine_ls_number_parameters 775
_refine_ls_number_reflns 13294
_refine_ls_number_restraints 71
_refine_ls_restrained_S_all 1.033
_refine_ls_R_factor_all 0.1064
_refine_ls_R_factor_gt 0.0797
_refine_ls_shift/su_max 0.000
_refine_ls_shift/su_mean 0.000
_refine_ls_structure_factor_coef Fsqd
_refine_ls_weighting_details 'calc w=1/[\s^2^(Fo^2^)+(0.1511P)^2^+0.0000P] where P=(Fo^2^+2Fc^2^)/3'
_refine_ls_weighting_scheme calc
_refine_ls_wR_factor_gt 0.2268
_refine_ls_wR_factor_ref 0.2365
_reflns_number_gt 8483
_reflns_number_total 13294
_reflns_threshold_expression >2sigma(I)
_cod_data_source_file ic1010083_si_002.cif
_cod_data_source_block 5
_cod_depositor_comments
;
The following automatic conversions were performed:

'_symmetry_cell_setting' value 'Tetragonal' changed to 'tetragonal'
according to the built-in table from CIF Core dictionary named
'cif_core.dic' version 2.4.1 from 2010-06-29.

Automatic conversion script
Id: cif_fix_values 1646 2011-03-28 12:23:43Z adriana 
;
_cod_original_sg_symbol_H-M 'I 41/a'
_cod_database_code 4316516

loop_
_symmetry_equiv_pos_as_xyz
'x, y, z'
'-x+1/2, -y, z+1/2'
'-y+3/4, x+1/4, z+1/4'
'y+3/4, -x+3/4, z+3/4'
'x+1/2, y+1/2, z+1/2'
'-x+1, -y+1/2, z+1'
'-y+5/4, x+3/4, z+3/4'
'y+5/4, -x+5/4, z+5/4'
'-x, -y, -z'
'x-1/2, y, -z-1/2'
'y-3/4, -x-1/4, -z-1/4'
'-y-3/4, x-3/4, -z-3/4'
'-x+1/2, -y+1/2, -z+1/2'
'x, y+1/2, -z'
'y-1/4, -x+1/4, -z+1/4'
'-y-1/4, x-1/4, -z-1/4'

loop_
_atom_site_label
_atom_site_type_symbol
_atom_site_fract_x
_atom_site_fract_y
_atom_site_fract_z
_atom_site_U_iso_or_equiv
_atom_site_adp_type
_atom_site_occupancy
_atom_site_symmetry_multiplicity
_atom_site_calc_flag
_atom_site_refinement_flags
_atom_site_disorder_assembly
_atom_site_disorder_group
Zn1 Zn -0.122777(18) -0.151616(16) 0.093389(14) 0.02902(13) Uani 1 1 d . . .
Zn2 Zn -0.048260(17) -0.018737(17) 0.199436(15) 0.03095(13) Uani 1 1 d D . .
Zn3 Zn -0.134040(16) -0.035281(15) 0.129007(13) 0.02419(12) Uani 1 1 d . A .
Zn4 Zn -0.11711(2) 0.048947(17) 0.055118(14) 0.03484(14) Uani 1 1 d . . .
Zn5 Zn -0.247418(17) -0.024220(18) 0.168276(14) 0.03153(13) Uani 1 1 d . A .
S6 S -0.11864(4) 0.20667(4) -0.01574(3) 0.0369(3) Uani 1 1 d . . .
N1 N -0.13072(11) -0.09663(11) 0.05806(9) 0.0223(8) Uani 1 1 d . A .
N2 N -0.17954(13) -0.13779(12) 0.12566(10) 0.0314(10) Uani 1 1 d . A .
N3 N -0.06987(13) -0.12499(11) 0.12447(10) 0.0285(9) Uani 1 1 d . A .
N4 N -0.05058(11) 0.02736(11) 0.15581(9) 0.0267(9) Uani 1 1 d . A .
N5 N -0.11551(12) -0.01773(11) 0.21411(10) 0.0294(9) Uani 1 1 d . A .
N6 N -0.04448(12) -0.07746(12) 0.16740(10) 0.0321(10) Uani 1 1 d . A .
N7 N -0.08084(13) 0.01922(12) 0.12804(9) 0.0299(9) Uani 1 1 d . . .
N8 N -0.14845(11) -0.01838(11) 0.18751(9) 0.0258(9) Uani 1 1 d . . .
N9 N -0.18686(12) -0.09279(12) 0.13383(10) 0.0290(9) Uani 1 1 d . . .
N10 N -0.18516(12) 0.01739(12) 0.11272(9) 0.0294(9) Uani 1 1 d . . .
N11 N -0.07794(12) -0.08649(10) 0.14279(9) 0.0248(9) Uani 1 1 d . . .
N12 N -0.12636(11) -0.05374(11) 0.07100(9) 0.0236(9) Uani 1 1 d . . .
N13 N -0.19156(13) -0.01594(12) 0.20206(10) 0.0320(10) Uani 1 1 d . A .
N14 N -0.22719(13) 0.02093(13) 0.12901(10) 0.0332(10) Uani 1 1 d . A .
N15 N -0.22737(12) -0.08757(12) 0.15181(10) 0.0310(10) Uani 1 1 d . A .
N16 N -0.07401(12) 0.05043(11) 0.10080(10) 0.0280(9) Uani 1 1 d . A .
N17 N -0.17820(12) 0.05226(11) 0.08917(9) 0.0276(9) Uani 1 1 d . A .
N18 N -0.12707(11) -0.02093(11) 0.04402(9) 0.0248(9) Uani 1 1 d . A .
C1 C -0.11827(15) 0.26340(14) -0.07876(13) 0.0347(12) Uani 1 1 d . . .
C19 C -0.14047(15) -0.12820(15) -0.00660(12) 0.0323(12) Uani 1 1 d . A .
H19A H -0.1421 -0.1599 -0.0005 0.039 Uiso 1 1 calc R . .
C22 C -0.13795(15) -0.03063(15) -0.02539(12) 0.0309(11) Uani 1 1 d . . .
H22A H -0.1384 0.0012 -0.0314 0.037 Uiso 1 1 calc R . .
C23 C -0.03880(15) 0.07918(14) 0.11073(12) 0.0304(11) Uani 1 1 d . . .
C26 C -0.14373(14) -0.11266(14) -0.04283(12) 0.0269(11) Uani 1 1 d . . .
H26A H -0.1471 -0.1348 -0.0616 0.032 Uiso 1 1 calc R . .
C28 C -0.18627(17) -0.01239(15) 0.23884(12) 0.0352(12) Uani 1 1 d . . .
C31 C -0.12535(14) 0.11579(15) 0.01085(14) 0.0365(13) Uani 1 1 d . . .
C32 C -0.12662(14) 0.14780(16) -0.02113(12) 0.0327(12) Uani 1 1 d . . .
C33 C -0.13446(14) -0.09308(14) 0.02063(11) 0.0264(11) Uani 1 1 d . . .
C35 C -0.14211(15) -0.06471(16) -0.05239(12) 0.0338(12) Uani 1 1 d . . .
H35A H -0.1439 -0.0559 -0.0772 0.041 Uiso 1 1 calc R . .
C36 C -0.24716(15) 0.06170(14) 0.11617(12) 0.0307(11) Uani 1 1 d . . .
C37 C -0.12853(18) 0.17461(16) -0.08136(14) 0.0445(14) Uani 1 1 d . . .
H37A H -0.1305 0.1725 -0.1070 0.053 Uiso 1 1 calc R . .
C38 C -0.13314(13) -0.04557(14) 0.01090(11) 0.0259(10) Uani 1 1 d . A .
C40 C -0.01358(15) -0.11245(14) 0.16533(13) 0.0335(12) Uani 1 1 d . . .
C42 C 0.02905(14) -0.12176(16) 0.18365(14) 0.0367(13) Uani 1 1 d . A .
H42A H 0.0406 -0.1015 0.2017 0.044 Uiso 1 1 calc R . .
C43 C -0.13999(14) -0.01540(15) 0.24764(12) 0.0296(11) Uani 1 1 d . A .
C44 C 0.01803(18) 0.14033(17) 0.11111(15) 0.0508(15) Uani 1 1 d . . .
H44A H 0.0324 0.1662 0.1002 0.061 Uiso 1 1 calc R A .
C45 C -0.22203(16) -0.01146(18) 0.26704(14) 0.0456(14) Uani 1 1 d . A .
H45A H -0.2539 -0.0108 0.2615 0.055 Uiso 1 1 calc R . .
C46 C -0.21568(15) 0.08210(14) 0.09070(12) 0.0319(12) Uani 1 1 d . A .
C47 C -0.02963(14) -0.14475(14) 0.13718(12) 0.0297(11) Uani 1 1 d . A .
C48 C -0.02425(14) 0.06569(15) 0.14609(12) 0.0315(12) Uani 1 1 d . A .
C50 C -0.29008(18) 0.08340(18) 0.12537(14) 0.0444(14) Uani 1 1 d . A .
H50A H -0.3109 0.0698 0.1420 0.053 Uiso 1 1 calc R . .
C52 C -0.29944(19) 0.1243(2) 0.10911(17) 0.0579(17) Uani 1 1 d . . .
H52A H -0.3270 0.1401 0.1150 0.069 Uiso 1 1 calc R A .
C53 C -0.13182(18) 0.13592(15) -0.05770(13) 0.0416(14) Uani 1 1 d . . .
H53A H -0.1370 0.1054 -0.0659 0.050 Uiso 1 1 calc R . .
C56 C -0.24708(15) -0.13205(14) 0.15560(13) 0.0344(12) Uani 1 1 d . . .
C57 C -0.12228(18) -0.01488(17) 0.28437(12) 0.0395(13) Uani 1 1 d . . .
H57A H -0.0904 -0.0141 0.2900 0.047 Uiso 1 1 calc R A .
C58 C 0.03686(18) -0.19173(19) 0.14687(17) 0.0604(18) Uani 1 1 d . A .
H58A H 0.0548 -0.2181 0.1412 0.072 Uiso 1 1 calc R . .
C59 C 0.05294(16) -0.16156(17) 0.17408(16) 0.0476(15) Uani 1 1 d . . .
H59A H 0.0809 -0.1686 0.1862 0.057 Uiso 1 1 calc R A .
C60 C -0.12216(17) 0.21506(15) -0.06301(13) 0.0353(12) Uani 1 1 d . . .
C61 C 0.03251(18) 0.12579(16) 0.14623(16) 0.0484(15) Uani 1 1 d . A .
H61A H 0.0566 0.1422 0.1578 0.058 Uiso 1 1 calc R . .
C62 C -0.01759(18) 0.11672(16) 0.09211(15) 0.0437(14) Uani 1 1 d . A .
H62A H -0.0267 0.1255 0.0684 0.052 Uiso 1 1 calc R . .
C63 C -0.00467(17) -0.18451(15) 0.12765(14) 0.0416(14) Uani 1 1 d . . .
H63A H -0.0151 -0.2052 0.1095 0.050 Uiso 1 1 calc R A .
C64 C -0.21526(17) -0.16303(14) 0.13941(14) 0.0407(13) Uani 1 1 d . A .
C65 C -0.22674(16) 0.12426(17) 0.07447(15) 0.0431(14) Uani 1 1 d . . .
H65A H -0.2059 0.1384 0.0581 0.052 Uiso 1 1 calc R A .
C66 C 0.01230(16) 0.08752(16) 0.16488(14) 0.0374(13) Uani 1 1 d . . .
H66A H 0.0226 0.0776 0.1880 0.045 Uiso 1 1 calc R A .
C71 C -0.2250(2) -0.21256(19) 0.13880(18) 0.0665(18) Uani 1 1 d . . .
H71A H -0.2056 -0.2341 0.1270 0.080 Uiso 1 1 calc R A .
C72 C -0.2672(2) 0.14451(17) 0.08232(17) 0.0568(17) Uani 1 1 d . A .
H72A H -0.2753 0.1724 0.0704 0.068 Uiso 1 1 calc R . .
C74 C -0.2984(2) -0.1913(2) 0.1706(2) 0.089(2) Uani 1 1 d . . .
H74A H -0.3275 -0.2017 0.1791 0.106 Uiso 1 1 calc R A .
C75 C -0.1570(2) -0.0157(2) 0.31086(14) 0.0558(17) Uani 1 1 d . A .
H75A H -0.1482 -0.0191 0.3355 0.067 Uiso 1 1 calc R . .
C76 C -0.2057(2) -0.0116(2) 0.30238(14) 0.0582(17) Uani 1 1 d . . .
H76A H -0.2271 -0.0090 0.3218 0.070 Uiso 1 1 calc R A .
C79 C -0.28942(18) -0.14555(18) 0.17148(17) 0.0545(16) Uani 1 1 d . A .
H79A H -0.3100 -0.1240 0.1820 0.065 Uiso 1 1 calc R . .
C80 C -0.2654(3) -0.2255(2) 0.1572(2) 0.107(3) Uani 1 1 d . A .
H80A H -0.2715 -0.2573 0.1609 0.128 Uiso 1 1 calc R . .
S7 S -0.39991(4) -0.01185(4) 0.22932(4) 0.0425(3) Uani 1 1 d DU . .
C41 C -0.33613(16) -0.02165(16) 0.17263(14) 0.0399(12) Uani 1 1 d U . .
C73 C -0.38399(18) -0.0189(2) 0.18352(15) 0.0591(17) Uani 1 1 d DU A .
C12 C -0.4931(2) -0.0079(3) 0.2498(2) 0.088(2) Uani 1 1 d U . .
C81A C -0.4215(5) -0.0434(4) 0.1640(5) 0.057(3) Uani 0.337(4) 1 d PDU A 1
H81A H -0.4199 -0.0544 0.1397 0.068 Uiso 0.337(4) 1 calc PR A 1
C82A C -0.4587(6) -0.0477(5) 0.1866(5) 0.065(3) Uani 0.337(4) 1 d PDU A 1
H82A H -0.4850 -0.0637 0.1779 0.078 Uiso 0.337(4) 1 calc PR A 1
C83A C -0.4596(5) -0.0313(5) 0.2184(4) 0.044(3) Uani 0.337(4) 1 d PDU A 1
O14A O -0.0260(4) -0.0429(4) 0.2562(3) 0.100(4) Uani 0.337(4) 1 d PDU . 1
C81B C -0.4225(3) -0.0022(3) 0.1636(3) 0.078(3) Uani 0.663(4) 1 d PDU A 2
H81B H -0.4215 0.0006 0.1379 0.093 Uiso 0.663(4) 1 calc PR A 2
C82B C -0.4621(3) 0.0101(3) 0.1832(3) 0.065(3) Uani 0.663(4) 1 d PDU A 2
H82B H -0.4888 0.0235 0.1726 0.078 Uiso 0.663(4) 1 calc PR A 2
C83B C -0.4571(2) -0.0008(3) 0.2228(3) 0.057(2) Uani 0.663(4) 1 d PDU A 2
O14B O -0.02979(19) 0.0196(3) 0.25368(19) 0.088(2) Uani 0.663(4) 1 d PDU . 2
O1 O -0.11962(12) 0.26896(10) -0.11202(9) 0.0414(9) Uani 1 1 d . . .
O2 O -0.11790(14) 0.29831(12) -0.05599(10) 0.0543(11) Uani 1 1 d . . .
O3 O -0.11292(12) 0.12959(11) 0.04177(9) 0.0426(9) Uani 1 1 d . . .
O4 O -0.13675(11) 0.07303(10) 0.00472(9) 0.0367(9) Uani 1 1 d . . .
O11 O -0.30367(10) -0.01838(12) 0.19762(9) 0.0434(9) Uani 1 1 d U A .
O12 O -0.32478(13) -0.02879(14) 0.13888(10) 0.0565(11) Uani 1 1 d U A .
O13 O 0.01409(12) -0.00890(15) 0.22215(11) 0.0656(13) Uani 1 1 d . . .
O1SA O -0.04438(10) 0.04782(10) 0.02280(8) 0.0052(6) Uiso 0.68 1 d P . .
O1SB O -0.0406(2) 0.0371(2) -0.00847(18) 0.0074(14) Uiso 0.32 1 d P . .

loop_
_atom_site_aniso_label
_atom_site_aniso_U_11
_atom_site_aniso_U_22
_atom_site_aniso_U_33
_atom_site_aniso_U_23
_atom_site_aniso_U_13
_atom_site_aniso_U_12
Zn1 0.0351(3) 0.0159(2) 0.0360(3) -0.0020(2) 0.0042(2) -0.0007(2)
Zn2 0.0235(2) 0.0268(2) 0.0426(3) -0.0049(2) -0.0007(2) -0.0026(2)
Zn3 0.0264(2) 0.0165(2) 0.0297(2) -0.00168(19) 0.0006(2) 0.00148(19)
Zn4 0.0518(3) 0.0168(2) 0.0359(3) 0.0016(2) -0.0097(2) -0.0051(2)
Zn5 0.0260(2) 0.0339(3) 0.0346(3) -0.0027(2) 0.0035(2) 0.0066(2)
S6 0.0505(7) 0.0193(5) 0.0410(6) 0.0035(5) 0.0042(6) -0.0029(5)
N1 0.0206(16) 0.0142(15) 0.0321(18) -0.0013(14) -0.0020(14) 0.0005(13)
N2 0.0369(19) 0.0174(16) 0.040(2) 0.0012(15) 0.0110(17) -0.0068(15)
N3 0.041(2) 0.0110(15) 0.0337(19) -0.0006(14) 0.0000(16) 0.0035(15)
N4 0.0223(16) 0.0234(17) 0.0343(19) -0.0074(15) -0.0010(15) 0.0069(14)
N5 0.0353(19) 0.0182(16) 0.0346(19) 0.0032(15) 0.0001(16) -0.0019(15)
N6 0.0200(16) 0.0330(19) 0.043(2) 0.0009(17) -0.0078(16) -0.0089(15)
N7 0.0348(19) 0.0247(17) 0.0301(19) -0.0059(15) 0.0001(16) 0.0012(16)
N8 0.0231(17) 0.0231(17) 0.0312(18) 0.0024(15) 0.0071(15) 0.0012(14)
N9 0.0312(18) 0.0235(17) 0.0324(19) 0.0061(15) 0.0059(16) -0.0038(15)
N10 0.0290(18) 0.0282(18) 0.0311(19) -0.0013(15) 0.0007(15) 0.0100(15)
N11 0.0276(17) 0.0102(15) 0.0367(19) 0.0042(14) 0.0020(15) 0.0007(14)
N12 0.0187(16) 0.0167(16) 0.0353(18) -0.0015(14) 0.0067(14) 0.0036(13)
N13 0.0361(19) 0.0306(18) 0.0295(19) -0.0064(15) -0.0012(16) 0.0151(16)
N14 0.038(2) 0.0305(19) 0.0311(19) -0.0116(16) -0.0037(16) 0.0020(16)
N15 0.0301(18) 0.0240(17) 0.039(2) 0.0053(16) 0.0063(16) 0.0018(15)
N16 0.0329(18) 0.0089(15) 0.042(2) -0.0006(14) 0.0033(16) 0.0020(14)
N17 0.0355(19) 0.0163(16) 0.0311(19) 0.0006(14) -0.0095(16) 0.0003(15)
N18 0.0237(16) 0.0167(16) 0.0340(19) 0.0008(14) -0.0023(15) -0.0047(14)
C1 0.034(2) 0.0154(19) 0.055(3) 0.0132(19) 0.000(2) -0.0054(18)
C19 0.029(2) 0.021(2) 0.047(3) -0.0075(19) -0.007(2) 0.0031(18)
C22 0.033(2) 0.022(2) 0.038(2) 0.0005(18) 0.005(2) 0.0035(18)
C23 0.031(2) 0.020(2) 0.040(2) -0.0088(18) 0.0093(19) -0.0068(18)
C26 0.026(2) 0.0215(19) 0.034(2) -0.0040(17) -0.0019(18) 0.0084(17)
C28 0.057(3) 0.026(2) 0.024(2) 0.0001(18) -0.001(2) 0.008(2)
C31 0.018(2) 0.031(2) 0.061(3) 0.016(2) -0.006(2) 0.0025(18)
C32 0.021(2) 0.037(2) 0.041(3) 0.010(2) 0.0071(19) 0.0009(19)
C33 0.024(2) 0.027(2) 0.028(2) -0.0033(18) -0.0053(17) -0.0002(17)
C35 0.028(2) 0.041(2) 0.032(2) -0.006(2) -0.0071(19) 0.002(2)
C36 0.026(2) 0.023(2) 0.043(2) -0.0114(19) -0.0039(19) 0.0070(17)
C37 0.063(3) 0.027(2) 0.044(3) 0.010(2) 0.006(2) -0.002(2)
C38 0.0174(18) 0.030(2) 0.030(2) -0.0091(18) -0.0013(17) -0.0105(17)
C40 0.028(2) 0.0152(19) 0.058(3) -0.0016(19) 0.006(2) 0.0112(17)
C42 0.0115(18) 0.036(2) 0.063(3) 0.010(2) -0.013(2) -0.0009(18)
C43 0.024(2) 0.026(2) 0.038(2) -0.0067(19) 0.0026(19) 0.0075(18)
C44 0.053(3) 0.037(3) 0.062(3) 0.006(2) 0.005(3) -0.030(2)
C45 0.030(2) 0.058(3) 0.048(3) -0.014(2) 0.014(2) 0.019(2)
C46 0.036(2) 0.019(2) 0.041(2) -0.0110(18) -0.014(2) -0.0023(18)
C47 0.022(2) 0.022(2) 0.045(3) 0.0060(19) 0.0097(19) 0.0095(17)
C48 0.023(2) 0.028(2) 0.044(3) -0.004(2) 0.0025(19) 0.0055(18)
C50 0.045(3) 0.043(3) 0.045(3) 0.002(2) -0.006(2) -0.004(2)
C52 0.041(3) 0.052(3) 0.081(4) -0.001(3) -0.005(3) 0.024(2)
C53 0.059(3) 0.018(2) 0.047(3) -0.002(2) -0.003(2) -0.008(2)
C56 0.029(2) 0.020(2) 0.054(3) -0.002(2) 0.010(2) -0.0007(18)
C57 0.044(3) 0.048(3) 0.026(2) -0.008(2) 0.003(2) 0.006(2)
C58 0.035(3) 0.045(3) 0.100(4) 0.010(3) 0.023(3) 0.023(2)
C59 0.022(2) 0.032(2) 0.088(4) -0.010(3) -0.002(2) 0.002(2)
C60 0.045(3) 0.020(2) 0.041(3) 0.0107(19) 0.006(2) 0.000(2)
C61 0.040(3) 0.026(2) 0.079(4) -0.009(2) -0.008(3) -0.009(2)
C62 0.050(3) 0.025(2) 0.056(3) 0.003(2) -0.001(2) 0.000(2)
C63 0.044(3) 0.020(2) 0.061(3) -0.002(2) 0.007(2) 0.015(2)
C64 0.050(3) 0.0124(19) 0.060(3) 0.005(2) -0.001(2) -0.0164(19)
C65 0.027(2) 0.041(3) 0.061(3) 0.007(2) -0.010(2) -0.011(2)
C66 0.031(2) 0.036(2) 0.045(3) -0.006(2) -0.001(2) -0.009(2)
C71 0.066(3) 0.032(3) 0.102(4) 0.006(3) 0.049(3) -0.003(3)
C72 0.064(3) 0.026(2) 0.081(4) 0.013(3) -0.002(3) 0.017(2)
C74 0.081(4) 0.059(4) 0.126(5) -0.012(4) 0.065(4) -0.034(3)
C75 0.068(4) 0.063(4) 0.036(3) -0.003(3) -0.006(3) -0.011(3)
C76 0.073(4) 0.072(4) 0.030(3) -0.009(3) 0.011(3) 0.022(3)
C79 0.034(3) 0.040(3) 0.089(4) 0.015(3) 0.016(3) 0.001(2)
C80 0.107(5) 0.050(3) 0.163(7) 0.004(4) 0.063(5) -0.045(3)
S7 0.0253(5) 0.0403(6) 0.0617(8) -0.0064(6) 0.0111(5) 0.0020(5)
C41 0.034(2) 0.028(2) 0.058(3) 0.006(2) 0.0165(19) 0.0006(19)
C73 0.0313(19) 0.104(4) 0.042(3) 0.019(3) 0.0006(18) -0.004(2)
C12 0.043(2) 0.146(5) 0.075(3) 0.007(3) -0.002(2) 0.008(3)
C81A 0.044(4) 0.070(6) 0.057(4) -0.002(4) -0.003(3) -0.001(4)
C82A 0.052(4) 0.073(6) 0.069(4) 0.005(4) -0.003(3) -0.015(4)
C83A 0.025(4) 0.049(8) 0.057(5) 0.019(5) -0.002(4) -0.015(5)
O14A 0.099(6) 0.127(6) 0.072(6) 0.003(5) 0.003(5) 0.011(5)
C81B 0.027(3) 0.140(9) 0.066(4) 0.004(6) -0.002(3) -0.006(4)
C82B 0.033(3) 0.093(7) 0.067(4) -0.013(5) -0.010(3) 0.005(4)
C83B 0.015(3) 0.082(6) 0.072(4) 0.003(5) -0.007(3) 0.001(4)
O14B 0.034(3) 0.119(4) 0.111(4) 0.034(4) 0.005(3) 0.012(3)
O1 0.0511(19) 0.0168(14) 0.056(2) 0.0137(14) -0.0020(17) 0.0037(14)
O2 0.081(3) 0.0300(17) 0.052(2) 0.0042(16) 0.0040(19) 0.0131(18)
O3 0.059(2) 0.0305(16) 0.0384(18) 0.0004(14) -0.0121(16) -0.0185(15)
O4 0.0366(16) 0.0221(15) 0.0512(19) 0.0093(14) 0.0102(15) 0.0061(13)
O11 0.0226(14) 0.053(2) 0.0550(19) -0.0108(17) 0.0123(14) -0.0015(15)
O12 0.0413(19) 0.073(2) 0.055(2) 0.004(2) 0.0061(17) 0.0081(18)
O13 0.0304(18) 0.092(3) 0.074(3) 0.026(2) -0.0230(18) -0.0082(19)

loop_
_atom_type_symbol
_atom_type_description
_atom_type_scat_dispersion_real
_atom_type_scat_dispersion_imag
_atom_type_scat_source
C C 0.0015 0.0009 'International Tables Vol C Tables 4.2.6.8 and 6.1.1.4'
H H 0.0000 0.0000 'International Tables Vol C Tables 4.2.6.8 and 6.1.1.4'
N N 0.0030 0.0019 'International Tables Vol C Tables 4.2.6.8 and 6.1.1.4'
O O 0.0056 0.0036 'International Tables Vol C Tables 4.2.6.8 and 6.1.1.4'
S S 0.0826 0.0763 'International Tables Vol C Tables 4.2.6.8 and 6.1.1.4'
Zn Zn 0.3242 0.9375 'International Tables Vol C Tables 4.2.6.8 and 6.1.1.4'

loop_
_geom_angle_atom_site_label_1
_geom_angle_atom_site_label_2
_geom_angle_atom_site_label_3
_geom_angle
_geom_angle_site_symmetry_1
_geom_angle_site_symmetry_3
_geom_angle_publ_flag
O2 Zn1 N3 126.77(15) 14_545 . ?
O2 Zn1 N2 126.15(15) 14_545 . ?
N3 Zn1 N2 101.63(14) . . ?
O2 Zn1 N1 97.79(14) 14_545 . ?
N3 Zn1 N1 98.16(13) . . ?
N2 Zn1 N1 97.01(13) . . ?
O2 Zn1 O1 59.92(13) 14_545 14_545 ?
N3 Zn1 O1 99.93(12) . 14_545 ?
N2 Zn1 O1 93.02(12) . 14_545 ?
N1 Zn1 O1 157.08(12) . 14_545 ?
O2 Zn1 C1 31.08(15) 14_545 14_545 ?
N3 Zn1 C1 116.41(14) . 14_545 ?
N2 Zn1 C1 110.64(14) . 14_545 ?
N1 Zn1 C1 128.60(14) . 14_545 ?
O1 Zn1 C1 28.85(13) 14_545 14_545 ?
O13 Zn2 N5 138.88(16) . . ?
O13 Zn2 N6 107.74(16) . . ?
N5 Zn2 N6 102.37(14) . . ?
O13 Zn2 N4 104.89(15) . . ?
N5 Zn2 N4 99.46(13) . . ?
N6 Zn2 N4 95.23(14) . . ?
O13 Zn2 O14A 54.0(3) . . ?
N5 Zn2 O14A 91.9(3) . . ?
N6 Zn2 O14A 104.5(3) . . ?
N4 Zn2 O14A 154.6(3) . . ?
O13 Zn2 O14B 51.28(18) . . ?
N5 Zn2 O14B 89.23(17) . . ?
N6 Zn2 O14B 149.3(2) . . ?
N4 Zn2 O14B 110.9(2) . . ?
O14A Zn2 O14B 46.1(4) . . ?
O13 Zn2 C12 24.40(18) . 10_656 ?
N5 Zn2 C12 114.80(18) . 10_656 ?
N6 Zn2 C12 119.9(2) . 10_656 ?
N4 Zn2 C12 121.2(2) . 10_656 ?
O14A Zn2 C12 34.1(3) . 10_656 ?
O14B Zn2 C12 32.0(2) . 10_656 ?
N7 Zn3 N12 95.01(12) . . ?
N7 Zn3 N10 88.26(13) . . ?
N12 Zn3 N10 88.48(12) . . ?
N7 Zn3 N8 89.38(12) . . ?
N12 Zn3 N8 174.91(12) . . ?
N10 Zn3 N8 89.08(12) . . ?
N7 Zn3 N11 88.34(12) . . ?
N12 Zn3 N11 89.12(12) . . ?
N10 Zn3 N11 175.66(13) . . ?
N8 Zn3 N11 93.59(12) . . ?
N7 Zn3 N9 176.04(13) . . ?
N12 Zn3 N9 88.03(12) . . ?
N10 Zn3 N9 94.37(13) . . ?
N8 Zn3 N9 87.70(12) . . ?
N11 Zn3 N9 89.17(12) . . ?
O4 Zn4 N18 96.61(13) . . ?
O4 Zn4 N16 151.56(13) . . ?
N18 Zn4 N16 105.03(13) . . ?
O4 Zn4 N17 106.13(13) . . ?
N18 Zn4 N17 92.46(13) . . ?
N16 Zn4 N17 91.36(13) . . ?
O4 Zn4 O3 59.88(11) . . ?
N18 Zn4 O3 156.33(12) . . ?
N16 Zn4 O3 96.55(12) . . ?
N17 Zn4 O3 96.69(12) . . ?
O4 Zn4 O1SA 78.70(11) . . ?
N18 Zn4 O1SA 90.66(12) . . ?
N16 Zn4 O1SA 82.75(12) . . ?
N17 Zn4 O1SA 173.89(12) . . ?
O3 Zn4 O1SA 82.43(11) . . ?
O4 Zn4 C31 30.67(14) . . ?
N18 Zn4 C31 127.02(15) . . ?
N16 Zn4 C31 123.64(14) . . ?
N17 Zn4 C31 104.99(13) . . ?
O3 Zn4 C31 29.34(13) . . ?
O1SA Zn4 C31 77.17(12) . . ?
O11 Zn5 N15 118.84(15) . . ?
O11 Zn5 N14 125.01(15) . . ?
N15 Zn5 N14 106.83(15) . . ?
O11 Zn5 N13 108.22(14) . . ?
N15 Zn5 N13 93.47(14) . . ?
N14 Zn5 N13 97.26(15) . . ?
O11 Zn5 O12 59.68(13) . . ?
N15 Zn5 O12 94.63(14) . . ?
N14 Zn5 O12 89.20(14) . . ?
N13 Zn5 O12 167.73(13) . . ?
O11 Zn5 C41 30.05(15) . . ?
N15 Zn5 C41 109.39(15) . . ?
N14 Zn5 C41 108.24(15) . . ?
N13 Zn5 C41 138.19(15) . . ?
O12 Zn5 C41 29.65(14) . . ?
C32 S6 C60 90.9(2) . . ?
N12 N1 C33 107.0(3) . . ?
N12 N1 Zn1 118.9(3) . . ?
C33 N1 Zn1 133.6(3) . . ?
N9 N2 C64 108.4(3) . . ?
N9 N2 Zn1 116.0(3) . . ?
C64 N2 Zn1 135.4(3) . . ?
N11 N3 C47 109.1(3) . . ?
N11 N3 Zn1 117.8(3) . . ?
C47 N3 Zn1 131.3(3) . . ?
N7 N4 C48 107.3(3) . . ?
N7 N4 Zn2 118.9(3) . . ?
C48 N4 Zn2 133.5(3) . . ?
N8 N5 C43 105.8(3) . . ?
N8 N5 Zn2 118.8(3) . . ?
C43 N5 Zn2 135.4(3) . . ?
N11 N6 C40 107.0(3) . . ?
N11 N6 Zn2 120.1(3) . . ?
C40 N6 Zn2 133.0(3) . . ?
N16 N7 N4 109.9(3) . . ?
N16 N7 Zn3 126.0(3) . . ?
N4 N7 Zn3 124.1(3) . . ?
N13 N8 N5 111.1(3) . . ?
N13 N8 Zn3 124.0(3) . . ?
N5 N8 Zn3 123.9(2) . . ?
N2 N9 N15 110.5(3) . . ?
N2 N9 Zn3 125.7(3) . . ?
N15 N9 Zn3 122.7(3) . . ?
N17 N10 N14 111.1(3) . . ?
N17 N10 Zn3 126.3(3) . . ?
N14 N10 Zn3 122.2(3) . . ?
N3 N11 N6 112.1(3) . . ?
N3 N11 Zn3 124.5(3) . . ?
N6 N11 Zn3 122.6(2) . . ?
N1 N12 N18 112.7(3) . . ?
N1 N12 Zn3 124.0(2) . . ?
N18 N12 Zn3 121.8(2) . . ?
N8 N13 C28 106.8(4) . . ?
N8 N13 Zn5 118.7(3) . . ?
C28 N13 Zn5 134.1(3) . . ?
N10 N14 C36 106.6(3) . . ?
N10 N14 Zn5 121.4(3) . . ?
C36 N14 Zn5 131.6(3) . . ?
N9 N15 C56 107.2(3) . . ?
N9 N15 Zn5 119.8(3) . . ?
C56 N15 Zn5 133.0(3) . . ?
N7 N16 C23 108.5(3) . . ?
N7 N16 Zn4 119.2(3) . . ?
C23 N16 Zn4 132.2(3) . . ?
N10 N17 C46 108.9(3) . . ?
N10 N17 Zn4 117.4(3) . . ?
C46 N17 Zn4 133.5(3) . . ?
N12 N18 C38 105.8(3) . . ?
N12 N18 Zn4 121.9(2) . . ?
C38 N18 Zn4 132.2(3) . . ?
O1 C1 O2 122.1(4) . . ?
O1 C1 C60 119.7(4) . . ?
O2 C1 C60 117.9(4) . . ?
O1 C1 Zn1 70.1(2) . 14 ?
O2 C1 Zn1 52.0(2) . 14 ?
C60 C1 Zn1 167.6(3) . 14 ?
C26 C19 C33 116.1(4) . . ?
C26 C19 H19A 122.0 . . ?
C33 C19 H19A 122.0 . . ?
C35 C22 C38 117.4(4) . . ?
C35 C22 H22A 121.3 . . ?
C38 C22 H22A 121.3 . . ?
N16 C23 C48 107.3(4) . . ?
N16 C23 C62 131.2(4) . . ?
C48 C23 C62 121.4(4) . . ?
C19 C26 C35 122.6(4) . . ?
C19 C26 H26A 118.7 . . ?
C35 C26 H26A 118.7 . . ?
N13 C28 C43 109.6(4) . . ?
N13 C28 C45 128.5(4) . . ?
C43 C28 C45 121.4(4) . . ?
O3 C31 O4 122.1(4) . . ?
O3 C31 C32 121.2(4) . . ?
O4 C31 C32 116.6(4) . . ?
O3 C31 Zn4 68.7(2) . . ?
O4 C31 Zn4 53.8(2) . . ?
C32 C31 Zn4 167.7(3) . . ?
C53 C32 C31 127.3(4) . . ?
C53 C32 S6 111.6(3) . . ?
C31 C32 S6 121.1(3) . . ?
N1 C33 C38 108.6(3) . . ?
N1 C33 C19 130.4(4) . . ?
C38 C33 C19 120.9(4) . . ?
C22 C35 C26 120.7(4) . . ?
C22 C35 H35A 119.6 . . ?
C26 C35 H35A 119.6 . . ?
N14 C36 C50 130.6(4) . . ?
N14 C36 C46 107.8(4) . . ?
C50 C36 C46 121.6(4) . . ?
C60 C37 C53 112.6(5) . . ?
C60 C37 H37A 123.7 . . ?
C53 C37 H37A 123.7 . . ?
C22 C38 N18 131.9(4) . . ?
C22 C38 C33 122.2(4) . . ?
N18 C38 C33 105.9(3) . . ?
N6 C40 C42 133.2(4) . . ?
N6 C40 C47 107.9(4) . . ?
C42 C40 C47 118.9(4) . . ?
C59 C42 C40 117.8(4) . . ?
C59 C42 H42A 121.1 . . ?
C40 C42 H42A 121.1 . . ?
C28 C43 N5 106.5(4) . . ?
C28 C43 C57 124.3(4) . . ?
N5 C43 C57 129.2(4) . . ?
C61 C44 C62 121.2(5) . . ?
C61 C44 H44A 119.4 . . ?
C62 C44 H44A 119.4 . . ?
C76 C45 C28 115.0(5) . . ?
C76 C45 H45A 122.5 . . ?
C28 C45 H45A 122.5 . . ?
N17 C46 C65 134.9(4) . . ?
N17 C46 C36 105.5(4) . . ?
C65 C46 C36 119.5(4) . . ?
N3 C47 C63 133.7(4) . . ?
N3 C47 C40 103.9(3) . . ?
C63 C47 C40 122.3(4) . . ?
N4 C48 C66 129.9(4) . . ?
N4 C48 C23 106.9(4) . . ?
C66 C48 C23 123.1(4) . . ?
C52 C50 C36 117.0(5) . . ?
C52 C50 H50A 121.5 . . ?
C36 C50 H50A 121.5 . . ?
C50 C52 C72 121.0(5) . . ?
C50 C52 H52A 119.5 . . ?
C72 C52 H52A 119.5 . . ?
C32 C53 C37 112.8(4) . . ?
C32 C53 H53A 123.6 . . ?
C37 C53 H53A 123.6 . . ?
C79 C56 N15 130.0(4) . . ?
C79 C56 C64 124.2(4) . . ?
N15 C56 C64 105.8(4) . . ?
C75 C57 C43 113.2(4) . . ?
C75 C57 H57A 123.4 . . ?
C43 C57 H57A 123.4 . . ?
C59 C58 C63 123.1(5) . . ?
C59 C58 H58A 118.5 . . ?
C63 C58 H58A 118.5 . . ?
C42 C59 C58 122.0(5) . . ?
C42 C59 H59A 119.0 . . ?
C58 C59 H59A 119.0 . . ?
C37 C60 C1 127.9(4) . . ?
C37 C60 S6 112.2(3) . . ?
C1 C60 S6 120.0(3) . . ?
C44 C61 C66 123.0(5) . . ?
C44 C61 H61A 118.5 . . ?
C66 C61 H61A 118.5 . . ?
C44 C62 C23 116.4(5) . . ?
C44 C62 H62A 121.8 . . ?
C23 C62 H62A 121.8 . . ?
C47 C63 C58 115.9(5) . . ?
C47 C63 H63A 122.1 . . ?
C58 C63 H63A 122.1 . . ?
N2 C64 C56 108.0(4) . . ?
N2 C64 C71 131.8(5) . . ?
C56 C64 C71 120.1(4) . . ?
C72 C65 C46 119.4(5) . . ?
C72 C65 H65A 120.3 . . ?
C46 C65 H65A 120.3 . . ?
C48 C66 C61 114.8(4) . . ?
C48 C66 H66A 122.6 . . ?
C61 C66 H66A 122.6 . . ?
C80 C71 C64 114.6(5) . . ?
C80 C71 H71A 122.7 . . ?
C64 C71 H71A 122.7 . . ?
C65 C72 C52 121.4(5) . . ?
C65 C72 H72A 119.3 . . ?
C52 C72 H72A 119.3 . . ?
C79 C74 C80 123.1(6) . . ?
C79 C74 H74A 118.4 . . ?
C80 C74 H74A 118.4 . . ?
C57 C75 C76 123.2(5) . . ?
C57 C75 H75A 118.4 . . ?
C76 C75 H75A 118.4 . . ?
C45 C76 C75 122.4(5) . . ?
C45 C76 H76A 118.8 . . ?
C75 C76 H76A 118.8 . . ?
C74 C79 C56 115.4(5) . . ?
C74 C79 H79A 122.3 . . ?
C56 C79 H79A 122.3 . . ?
C71 C80 C74 121.7(6) . . ?
C71 C80 H80A 119.1 . . ?
C74 C80 H80A 119.1 . . ?
C83B S7 C73 98.2(4) . . ?
C83B S7 C83A 28.8(5) . . ?
C73 S7 C83A 90.1(5) . . ?
O12 C41 O11 119.7(4) . . ?
O12 C41 C73 121.1(5) . . ?
O11 C41 C73 119.2(4) . . ?
O12 C41 Zn5 71.6(3) . . ?
O11 C41 Zn5 48.2(2) . . ?
C73 C41 Zn5 167.4(4) . . ?
C81B C73 C41 129.1(6) . . ?
C81B C73 C81A 48.6(6) . . ?
C41 C73 C81A 122.8(8) . . ?
C81B C73 S7 104.3(5) . . ?
C41 C73 S7 121.6(4) . . ?
C81A C73 S7 109.0(7) . . ?
O13 C12 O14B 105.6(7) 10_556 10_556 ?
O13 C12 O14A 105.5(7) 10_556 10_556 ?
O14B C12 O14A 82.8(7) 10_556 10_556 ?
O13 C12 C83B 122.0(6) 10_556 . ?
O14B C12 C83B 115.0(7) 10_556 . ?
O14A C12 C83B 118.8(8) 10_556 . ?
O13 C12 C83A 123.8(7) 10_556 . ?
O14B C12 C83A 130.2(8) 10_556 . ?
O14A C12 C83A 89.7(8) 10_556 . ?
C83B C12 C83A 32.9(6) . . ?
O13 C12 Zn2 52.2(3) 10_556 10_556 ?
O14B C12 Zn2 68.5(4) 10_556 10_556 ?
O14A C12 Zn2 65.7(5) 10_556 10_556 ?
C83B C12 Zn2 174.1(5) . 10_556 ?
C83A C12 Zn2 148.5(7) . 10_556 ?
C82A C81A C73 109.1(13) . . ?
C82A C81A H81A 125.4 . . ?
C73 C81A H81A 125.4 . . ?
C83A C82A C81A 123.0(16) . . ?
C83A C82A H82A 118.5 . . ?
C81A C82A H82A 118.5 . . ?
C82A C83A C12 144.4(13) . . ?
C82A C83A S7 107.1(12) . . ?
C12 C83A S7 105.7(8) . . ?
C12 O14A Zn2 80.2(5) 10_656 . ?
C82B C81B C73 117.8(8) . . ?
C82B C81B H81B 121.1 . . ?
C73 C81B H81B 121.1 . . ?
C81B C82B C83B 111.5(8) . . ?
C81B C82B H82B 124.3 . . ?
C83B C82B H82B 124.3 . . ?
C12 C83B C82B 128.5(7) . . ?
C12 C83B S7 125.1(6) . . ?
C82B C83B S7 105.7(6) . . ?
C12 O14B Zn2 79.5(4) 10_656 . ?
C1 O1 Zn1 81.0(2) . 14 ?
C1 O2 Zn1 96.9(3) . 14 ?
C31 O3 Zn4 81.9(3) . . ?
C31 O4 Zn4 95.6(3) . . ?
C41 O11 Zn5 101.8(3) . . ?
C41 O12 Zn5 78.8(3) . . ?
C12 O13 Zn2 103.4(4) 10_656 . ?
O1SB O1SA Zn4 123.7(4) . . ?

loop_
_geom_bond_atom_site_label_1
_geom_bond_atom_site_label_2
_geom_bond_distance
_geom_bond_site_symmetry_2
_geom_bond_publ_flag
Zn1 O2 1.968(3) 14_545 ?
Zn1 N3 2.025(4) . ?
Zn1 N2 2.030(4) . ?
Zn1 N1 2.031(3) . ?
Zn1 O1 2.360(3) 14_545 ?
Zn1 C1 2.479(4) 14_545 ?
Zn2 O13 1.975(4) . ?
Zn2 N5 1.986(4) . ?
Zn2 N6 2.035(4) . ?
Zn2 N4 2.050(3) . ?
Zn2 O14A 2.250(10) . ?
Zn2 O14B 2.301(7) . ?
Zn2 C12 2.432(7) 10_656 ?
Zn3 N7 2.168(4) . ?
Zn3 N12 2.169(3) . ?
Zn3 N10 2.170(3) . ?
Zn3 N8 2.204(3) . ?
Zn3 N11 2.219(3) . ?
Zn3 N9 2.229(3) . ?
Zn4 O4 2.022(3) . ?
Zn4 N18 2.049(3) . ?
Zn4 N16 2.055(4) . ?
Zn4 N17 2.131(4) . ?
Zn4 O3 2.348(3) . ?
Zn4 O1SA 2.376(3) . ?
Zn4 C31 2.495(5) . ?
Zn5 O11 1.927(3) . ?
Zn5 N15 1.982(3) . ?
Zn5 N14 1.998(4) . ?
Zn5 N13 2.017(4) . ?
Zn5 O12 2.447(4) . ?
Zn5 C41 2.531(5) . ?
S6 C32 1.702(5) . ?
S6 C60 1.725(5) . ?
N1 N12 1.313(4) . ?
N1 C33 1.359(5) . ?
N2 N9 1.331(5) . ?
N2 C64 1.340(6) . ?
N3 N11 1.300(4) . ?
N3 C47 1.356(5) . ?
N4 N7 1.341(5) . ?
N4 C48 1.369(5) . ?
N5 N8 1.342(5) . ?
N5 C43 1.398(6) . ?
N6 N11 1.327(5) . ?
N6 C40 1.331(5) . ?
N7 N16 1.339(5) . ?
N8 N13 1.337(5) . ?
N9 N15 1.331(5) . ?
N10 N17 1.321(5) . ?
N10 N14 1.337(5) . ?
N12 N18 1.349(5) . ?
N13 C28 1.339(5) . ?
N14 C36 1.373(6) . ?
N15 C56 1.391(5) . ?
N16 C23 1.342(5) . ?
N17 C46 1.365(5) . ?
N18 C38 1.396(5) . ?
C1 O1 1.211(6) . ?
C1 O2 1.289(6) . ?
C1 C60 1.493(6) . ?
C1 Zn1 2.479(4) 14 ?
C19 C26 1.383(6) . ?
C19 C33 1.412(6) . ?
C19 H19A 0.9300 . ?
C22 C35 1.380(6) . ?
C22 C38 1.384(6) . ?
C22 H22A 0.9300 . ?
C23 C48 1.395(6) . ?
C23 C62 1.399(6) . ?
C26 C35 1.409(6) . ?
C26 H26A 0.9300 . ?
C28 C43 1.358(6) . ?
C28 C45 1.440(7) . ?
C31 O3 1.235(6) . ?
C31 O4 1.279(5) . ?
C31 C32 1.471(6) . ?
C32 C53 1.370(6) . ?
C33 C38 1.398(6) . ?
C35 H35A 0.9300 . ?
C36 C50 1.408(7) . ?
C36 C46 1.409(6) . ?
C37 C60 1.341(6) . ?
C37 C53 1.396(6) . ?
C37 H37A 0.9300 . ?
C40 C42 1.407(6) . ?
C40 C47 1.444(6) . ?
C42 C59 1.366(6) . ?
C42 H42A 0.9300 . ?
C43 C57 1.418(6) . ?
C44 C61 1.395(8) . ?
C44 C62 1.396(7) . ?
C44 H44A 0.9300 . ?
C45 C76 1.357(7) . ?
C45 H45A 0.9300 . ?
C46 C65 1.372(6) . ?
C47 C63 1.380(6) . ?
C48 C66 1.389(6) . ?
C50 C52 1.329(7) . ?
C50 H50A 0.9300 . ?
C52 C72 1.452(8) . ?
C52 H52A 0.9300 . ?
C53 H53A 0.9300 . ?
C56 C79 1.389(7) . ?
C56 C64 1.392(6) . ?
C57 C75 1.374(7) . ?
C57 H57A 0.9300 . ?
C58 C59 1.382(8) . ?
C58 C63 1.386(7) . ?
C58 H58A 0.9300 . ?
C59 H59A 0.9300 . ?
C61 C66 1.404(7) . ?
C61 H61A 0.9300 . ?
C62 H62A 0.9300 . ?
C63 H63A 0.9300 . ?
C64 C71 1.437(7) . ?
C65 C72 1.319(7) . ?
C65 H65A 0.9300 . ?
C66 H66A 0.9300 . ?
C71 C80 1.378(9) . ?
C71 H71A 0.9300 . ?
C72 H72A 0.9300 . ?
C74 C79 1.327(8) . ?
C74 C80 1.438(10) . ?
C74 H74A 0.9300 . ?
C75 C76 1.425(8) . ?
C75 H75A 0.9300 . ?
C76 H76A 0.9300 . ?
C79 H79A 0.9300 . ?
C80 H80A 0.9300 . ?
S7 C83B 1.673(7) . ?
S7 C73 1.725(5) . ?
S7 C83A 1.829(14) . ?
C41 O12 1.276(6) . ?
C41 O11 1.294(6) . ?
C41 C73 1.420(7) . ?
C73 C81B 1.395(10) . ?
C73 C81A 1.458(16) . ?
C12 O13 1.033(8) 10_556 ?
C12 O14B 1.310(8) 10_556 ?
C12 O14A 1.384(12) 10_556 ?
C12 C83B 1.429(10) . ?
C12 C83A 1.624(16) . ?
C12 Zn2 2.432(7) 10_556 ?
C81A C82A 1.34(2) . ?
C81A H81A 0.9300 . ?
C82A C83A 1.24(2) . ?
C82A H82A 0.9300 . ?
O14A C12 1.384(12) 10_656 ?
C81B C82B 1.374(12) . ?
C81B H81B 0.9300 . ?
C82B C83B 1.471(13) . ?
C82B H82B 0.9300 . ?
O14B C12 1.310(8) 10_656 ?
O1 Zn1 2.360(3) 14 ?
O2 Zn1 1.968(3) 14 ?
O13 C12 1.033(8) 10_656 ?
O1SA O1SB 1.174(7) . ?

loop_
_platon_squeeze_void_nr
_platon_squeeze_void_average_x
_platon_squeeze_void_average_y
_platon_squeeze_void_average_z
_platon_squeeze_void_volume
_platon_squeeze_void_count_electrons
_platon_squeeze_void_content
1 0.388 -0.004 -0.003 7648 3201 ' '
2 0.000 -0.250 -0.125 787 447 ' '
3 0.500 -0.250 0.624 785 448 ' '
4 0.500 0.250 0.375 785 446 ' '
5 1.000 0.250 1.125 782 447 ' '
